data_7101427
loop_
_publ_author_name
'G. Parkin'
'Victoria K. Landry'
'Luciano Marchio'
'Jonathan G. Melnick'
'Mao Minoura'
'Keliang Pang'

_publ_section_title
;
Synthesis and Structural Characterization of
Tris(2-seleno-1-mesitylimidazolyl)hydroborato Complexes: A New Type of
Strongly Electron Donating Tripodal Selenium Ligand
;
_journal_issue 38
_journal_name_full 'Chemical Communications'
_journal_paper_doi 10.1039/b608078b
_journal_year 2006
_chemical_formula_sum 'C39 H52 B Hg I N6 O3 Se3'
_chemical_formula_weight 1228.05
_chemical_name_systematic
;
?
;
_space_group_IT_number 148
_symmetry_cell_setting rhombohedral
_symmetry_space_group_name_Hall '-R 3'
_symmetry_space_group_name_H-M 'R -3 :H'
_atom_sites_solution_hydrogens geom
_atom_sites_solution_primary direct
_atom_sites_solution_secondary difmap
_audit_creation_method SHELXL-97
_cell_angle_alpha 90.00
_cell_angle_beta 90.00
_cell_angle_gamma 120.00
_cell_formula_units_Z 6
_cell_length_a 14.8227(13)
_cell_length_b 14.8227(13)
_cell_length_c 37.136(5)
_cell_measurement_reflns_used 5720
_cell_measurement_temperature 243(2)
_cell_measurement_theta_max 27.219
_cell_measurement_theta_min 2.707
_cell_volume 7066.1(12)
_computing_cell_refinement 'Bruker SMART'
_computing_data_collection 'Bruker SMART'
_computing_data_reduction 'Bruker SHELXTL'
_computing_molecular_graphics 'Bruker SHELXTL'
_computing_publication_material 'Bruker SHELXTL'
_computing_structure_refinement 'SHELXL-97 (Sheldrick, 1997)'
_computing_structure_solution 'SHELXS-97 (Sheldrick, 1990)'
_diffrn_ambient_temperature 243(2)
_diffrn_measured_fraction_theta_full 0.946
_diffrn_measured_fraction_theta_max 0.946
_diffrn_measurement_device_type 'CCD area detector'
_diffrn_measurement_method 'phi and omega scans'
_diffrn_radiation_monochromator graphite
_diffrn_radiation_source 'fine-focus sealed tube'
_diffrn_radiation_type MoK\a
_diffrn_radiation_wavelength 0.71073
_diffrn_reflns_av_R_equivalents 0.1482
_diffrn_reflns_av_sigmaI/netI 0.0888
_diffrn_reflns_limit_h_max 18
_diffrn_reflns_limit_h_min -17
_diffrn_reflns_limit_k_max 18
_diffrn_reflns_limit_k_min -15
_diffrn_reflns_limit_l_max 49
_diffrn_reflns_limit_l_min -46
_diffrn_reflns_number 16376
_diffrn_reflns_theta_full 28.24
_diffrn_reflns_theta_max 28.24
_diffrn_reflns_theta_min 1.65
_exptl_absorpt_coefficient_mu 6.280
_exptl_absorpt_correction_T_max 0.3665
_exptl_absorpt_correction_T_min 0.1879
_exptl_absorpt_correction_type empirical
_exptl_absorpt_process_details SADABS
_exptl_crystal_colour COLORLESS
_exptl_crystal_density_diffrn 1.732
_exptl_crystal_density_method 'not measured'
_exptl_crystal_description BLOCK
_exptl_crystal_F_000 3552
_exptl_crystal_size_max 0.40
_exptl_crystal_size_mid 0.20
_exptl_crystal_size_min 0.20
_refine_diff_density_max 1.208
_refine_diff_density_min -1.178
_refine_diff_density_rms 0.178
_refine_ls_extinction_coef 0.00028(5)
_refine_ls_extinction_expression Fc^*^=kFc[1+0.001xFc^2^\l^3^/sin(2\q)]^-1/4^
_refine_ls_extinction_method SHELXL
_refine_ls_goodness_of_fit_ref 1.003
_refine_ls_hydrogen_treatment mixed
_refine_ls_matrix_type full
_refine_ls_number_parameters 168
_refine_ls_number_reflns 3695
_refine_ls_number_restraints 0
_refine_ls_restrained_S_all 1.003
_refine_ls_R_factor_all 0.0734
_refine_ls_R_factor_gt 0.0512
_refine_ls_shift/su_max 0.080
_refine_ls_shift/su_mean 0.003
_refine_ls_structure_factor_coef Fsqd
_refine_ls_weighting_details 'calc w=1/[\s^2^(Fo^2^)+(0.0725P)^2^+0.0000P] where P=(Fo^2^+2Fc^2^)/3'
_refine_ls_weighting_scheme calc
_refine_ls_wR_factor_gt 0.1315
_refine_ls_wR_factor_ref 0.1424
_reflns_number_gt 2728
_reflns_number_total 3695
_reflns_threshold_expression >2sigma(I)
_cod_data_source_file b608078b.txt
_cod_depositor_comments
;
The following automatic conversions were performed:
'_symmetry_cell_setting' value 'Rhombohedral' changed to 'rhombohedral'
according to '/home/saulius/struct/CIF-dictionaries/cif_core.dic'
dictionary named 'cif_core.dic' version 2.4.1 from
2010-06-29.

'_exptl_absorpt_correction_type' value 'EMPIRICAL' changed to
'empirical' according to
'/home/saulius/struct/CIF-dictionaries/cif_core.dic' dictionary named
'cif_core.dic' version 2.4.1 from 2010-06-29.

Automatic conversion script
Id: cif_fix_enum 1527 2010-12-29 10:47:43Z saulius 
;
_cod_original_sg_symbol_H-M R-3
_cod_database_code 7101427

loop_
_symmetry_equiv_pos_as_xyz
'x, y, z'
'-y, x-y, z'
'-x+y, -x, z'
'x+2/3, y+1/3, z+1/3'
'-y+2/3, x-y+1/3, z+1/3'
'-x+y+2/3, -x+1/3, z+1/3'
'x+1/3, y+2/3, z+2/3'
'-y+1/3, x-y+2/3, z+2/3'
'-x+y+1/3, -x+2/3, z+2/3'
'-x, -y, -z'
'y, -x+y, -z'
'x-y, x, -z'
'-x+2/3, -y+1/3, -z+1/3'
'y+2/3, -x+y+1/3, -z+1/3'
'x-y+2/3, x+1/3, -z+1/3'
'-x+1/3, -y+2/3, -z+2/3'
'y+1/3, -x+y+2/3, -z+2/3'
'x-y+1/3, x+2/3, -z+2/3'

loop_
_atom_site_label
_atom_site_type_symbol
_atom_site_fract_x
_atom_site_fract_y
_atom_site_fract_z
_atom_site_U_iso_or_equiv
_atom_site_adp_type
_atom_site_occupancy
_atom_site_symmetry_multiplicity
_atom_site_calc_flag
_atom_site_refinement_flags
Hg Hg 1.0000 1.0000 -0.198106(11) 0.03810(18) Uani 1 3 d S
I I 1.0000 1.0000 -0.12552(2) 0.0620(3) Uani 1 3 d S
Se Se 0.94504(4) 0.81599(4) -0.228455(17) 0.0353(2) Uani 1 1 d .
B B 1.0000 1.0000 -0.3014(3) 0.031(2) Uani 1 3 d S
H1 H 1.0000 1.0000 -0.335(3) 0.05(3) Uiso 1 3 d S
N11 N 0.8953(3) 0.9046(3) -0.29040(12) 0.0283(10) Uani 1 1 d .
N12 N 0.7649(3) 0.7597(3) -0.27012(13) 0.0305(10) Uani 1 1 d .
C11 C 0.8660(4) 0.8299(4) -0.26477(16) 0.0310(12) Uani 1 1 d .
C12 C 0.8075(4) 0.8797(5) -0.31156(18) 0.0387(14) Uani 1 1 d .
H12A H 0.8053 0.9189 -0.3311 0.046 Uiso 1 1 calc R
C13 C 0.7284(4) 0.7919(5) -0.29942(16) 0.0362(14) Uani 1 1 d .
H13A H 0.6603 0.7574 -0.3087 0.043 Uiso 1 1 calc R
C14 C 0.6994(4) 0.6647(4) -0.25047(16) 0.0316(12) Uani 1 1 d .
C15 C 0.6354(4) 0.6662(5) -0.22344(18) 0.0412(15) Uani 1 1 d .
C16 C 0.5666(5) 0.5725(6) -0.20733(18) 0.0527(19) Uani 1 1 d .
H16A H 0.5228 0.5714 -0.1888 0.063 Uiso 1 1 calc R
C17 C 0.5609(5) 0.4812(6) -0.2178(2) 0.0532(19) Uani 1 1 d .
C18 C 0.6294(5) 0.4826(5) -0.24399(19) 0.0460(16) Uani 1 1 d .
H18A H 0.6289 0.4207 -0.2499 0.055 Uiso 1 1 calc R
C19 C 0.6975(4) 0.5743(5) -0.26113(16) 0.0356(13) Uani 1 1 d .
C20 C 0.6435(6) 0.7668(6) -0.2117(3) 0.068(2) Uani 1 1 d .
H20A H 0.6910 0.8225 -0.2275 0.102 Uiso 1 1 calc R
H20B H 0.6696 0.7823 -0.1872 0.102 Uiso 1 1 calc R
H20C H 0.5753 0.7607 -0.2127 0.102 Uiso 1 1 calc R
C21 C 0.4821(7) 0.3785(7) -0.1989(3) 0.090(3) Uani 1 1 d .
H21A H 0.4867 0.3209 -0.2094 0.136 Uiso 1 1 calc R
H21B H 0.4121 0.3669 -0.2022 0.136 Uiso 1 1 calc R
H21C H 0.4981 0.3832 -0.1734 0.136 Uiso 1 1 calc R
C22 C 0.7715(6) 0.5769(5) -0.2894(2) 0.0548(19) Uani 1 1 d .
H22A H 0.8113 0.6468 -0.2991 0.082 Uiso 1 1 calc R
H22B H 0.7322 0.5287 -0.3086 0.082 Uiso 1 1 calc R
H22C H 0.8185 0.5568 -0.2787 0.082 Uiso 1 1 calc R
O1 O 0.8471(5) 0.8144(4) -0.01072(18) 0.0774(17) Uani 1 1 d .
H1A H 0.8610 0.8759 -0.0092 0.116 Uiso 1 1 calc R
C100 C 0.8210(11) 0.7793(10) -0.0474(3) 0.127(5) Uani 1 1 d .
H10A H 0.8525 0.8388 -0.0634 0.191 Uiso 1 1 calc R
H10B H 0.7459 0.7430 -0.0503 0.191 Uiso 1 1 calc R
H10C H 0.8469 0.7325 -0.0531 0.191 Uiso 1 1 calc R

loop_
_atom_site_aniso_label
_atom_site_aniso_U_11
_atom_site_aniso_U_22
_atom_site_aniso_U_33
_atom_site_aniso_U_23
_atom_site_aniso_U_13
_atom_site_aniso_U_12
Hg 0.0362(2) 0.0362(2) 0.0420(3) 0.000 0.000 0.01808(10)
I 0.0719(4) 0.0719(4) 0.0422(5) 0.000 0.000 0.0360(2)
Se 0.0322(3) 0.0254(3) 0.0461(4) -0.0009(2) -0.0104(3) 0.0128(2)
B 0.026(3) 0.026(3) 0.042(7) 0.000 0.000 0.0129(17)
N11 0.023(2) 0.026(2) 0.034(3) -0.001(2) 0.0000(19) 0.0116(19)
N12 0.021(2) 0.025(2) 0.039(3) -0.005(2) -0.005(2) 0.0068(19)
C11 0.031(3) 0.026(3) 0.040(3) -0.002(2) -0.002(2) 0.018(2)
C12 0.031(3) 0.037(3) 0.042(4) 0.005(3) -0.010(3) 0.013(3)
C13 0.022(3) 0.040(3) 0.042(4) -0.001(3) -0.010(2) 0.012(3)
C14 0.024(3) 0.028(3) 0.034(3) 0.001(2) -0.002(2) 0.006(2)
C15 0.022(3) 0.046(4) 0.042(4) -0.005(3) 0.000(3) 0.007(3)
C16 0.035(4) 0.069(5) 0.034(4) 0.002(3) 0.007(3) 0.010(3)
C17 0.040(4) 0.049(4) 0.042(4) 0.013(3) -0.003(3) 0.001(3)
C18 0.045(4) 0.028(3) 0.051(4) 0.000(3) -0.008(3) 0.008(3)
C19 0.030(3) 0.031(3) 0.038(3) -0.001(3) -0.002(3) 0.009(3)
C20 0.054(5) 0.064(5) 0.086(6) -0.025(4) 0.016(4) 0.029(4)
C21 0.077(6) 0.049(5) 0.090(7) 0.025(5) 0.011(5) -0.010(5)
C22 0.053(4) 0.037(4) 0.063(5) -0.018(3) 0.004(4) 0.014(3)
O1 0.078(4) 0.051(3) 0.098(5) 0.019(3) 0.011(4) 0.029(3)
C100 0.190(15) 0.126(11) 0.074(8) 0.015(8) 0.011(9) 0.085(11)

loop_
_atom_type_symbol
_atom_type_description
_atom_type_scat_dispersion_real
_atom_type_scat_dispersion_imag
_atom_type_scat_source
C C 0.0033 0.0016 'International Tables Vol C Tables 4.2.6.8 and 6.1.1.4'
H H 0.0000 0.0000 'International Tables Vol C Tables 4.2.6.8 and 6.1.1.4'
B B 0.0013 0.0007 'International Tables Vol C Tables 4.2.6.8 and 6.1.1.4'
N N 0.0061 0.0033 'International Tables Vol C Tables 4.2.6.8 and 6.1.1.4'
Se Se -0.0929 2.2259 'International Tables Vol C Tables 4.2.6.8 and 6.1.1.4'
Hg Hg -2.3894 9.2266 'International Tables Vol C Tables 4.2.6.8 and 6.1.1.4'
I I -0.4742 1.8119 'International Tables Vol C Tables 4.2.6.8 and 6.1.1.4'
O O 0.0106 0.0060 'International Tables Vol C Tables 4.2.6.8 and 6.1.1.4'

loop_
_geom_angle_atom_site_label_1
_geom_angle_atom_site_label_2
_geom_angle_atom_site_label_3
_geom_angle
_geom_angle_site_symmetry_1
_geom_angle_site_symmetry_3
Se Hg Se 103.508(18) 3_675 2_765
Se Hg Se 103.508(18) 3_675 .
Se Hg Se 103.508(18) 2_765 .
Se Hg I 114.926(16) 3_675 .
Se Hg I 114.926(16) 2_765 .
Se Hg I 114.926(16) . .
C11 Se Hg 94.57(17) . .
N11 B N11 113.2(4) 3_675 .
N11 B N11 113.2(4) 3_675 2_765
N11 B N11 113.2(4) . 2_765
C11 N11 C12 107.6(4) . .
C11 N11 B 134.4(5) . .
C12 N11 B 117.9(5) . .
C11 N12 C13 108.8(5) . .
C11 N12 C14 128.6(5) . .
C13 N12 C14 122.6(4) . .
N12 C11 N11 107.8(5) . .
N12 C11 Se 122.7(4) . .
N11 C11 Se 129.4(4) . .
C13 C12 N11 108.5(5) . .
C12 C13 N12 107.3(5) . .
C19 C14 C15 122.6(5) . .
C19 C14 N12 118.5(5) . .
C15 C14 N12 118.7(5) . .
C16 C15 C14 117.6(6) . .
C16 C15 C20 121.7(6) . .
C14 C15 C20 120.7(6) . .
C17 C16 C15 121.3(6) . .
C16 C17 C18 119.8(6) . .
C16 C17 C21 119.1(8) . .
C18 C17 C21 121.0(8) . .
C19 C18 C17 120.3(7) . .
C18 C19 C14 118.2(6) . .
C18 C19 C22 120.9(6) . .
C14 C19 C22 120.9(5) . .

loop_
_geom_bond_atom_site_label_1
_geom_bond_atom_site_label_2
_geom_bond_distance
_geom_bond_site_symmetry_2
Hg Se 2.6742(6) 3_675
Hg Se 2.6742(6) 2_765
Hg Se 2.6742(6) .
Hg I 2.6956(10) .
Se C11 1.864(6) .
B N11 1.543(5) 3_675
B N11 1.543(5) .
B N11 1.543(5) 2_765
N11 C11 1.356(7) .
N11 C12 1.402(7) .
N12 C11 1.345(7) .
N12 C13 1.400(7) .
N12 C14 1.446(7) .
C12 C13 1.321(8) .
C14 C19 1.384(8) .
C14 C15 1.389(9) .
C15 C16 1.382(9) .
C15 C20 1.500(9) .
C16 C17 1.370(11) .
C17 C18 1.398(10) .
C17 C21 1.548(9) .
C18 C19 1.378(8) .
C19 C22 1.504(9) .
O1 C100 1.439(12) .
